data_7049244
loop_
_publ_author_name
'Henwood, Adam F.'
'Ant\'on-Garc\'ia, Daniel'
'Morin, M\'egane'
'Rota Martir, Diego'
'Cordes, David B.'
'Casey, Colin'
'Slawin, Alexandra M. Z.'
'Lebl, Tomas'
'B\"uhl, Michael'
'Zysman-Colman, Eli'

_publ_section_title
;
 Conjugated, rigidified bibenzimidazole ancillary ligands for enhanced
 photoluminescence quantum yields of orange/red-emitting iridium(iii)
 complexes.
;
_journal_issue 26
_journal_name_full 'Dalton transactions (Cambridge, England : 2003)'
_journal_page_first 9639
_journal_page_last 9653
_journal_paper_doi 10.1039/c9dt00423h
_journal_volume 48
_journal_year 2019
_chemical_formula_moiety 'C62 H50 Ir N6, 0.5(C H2 Cl2), F6 P'
_chemical_formula_sum 'C62.5 H51 Cl F6 Ir N6 P'
_chemical_formula_weight 1258.77
_space_group_crystal_system triclinic
_space_group_IT_number 2
_space_group_name_Hall '-P 1'
_space_group_name_H-M_alt 'P -1'
_symmetry_space_group_name_Hall '-P 1'
_symmetry_space_group_name_H-M 'P -1'
_atom_sites_solution_hydrogens geom
_atom_sites_solution_primary direct
_atom_sites_solution_secondary difmap
_audit_creation_date 2017-05-04
_audit_creation_method 'by CrystalStructure 4.2'
_audit_update_record
;
2019-01-21 deposited with the CCDC.    2019-03-06 downloaded from the CCDC.
;
_cell_angle_alpha 101.2340(15)
_cell_angle_beta 103.1960(15)
_cell_angle_gamma 107.5530(14)
_cell_formula_units_Z 2
_cell_length_a 12.3645(11)
_cell_length_b 14.9064(13)
_cell_length_c 20.2905(16)
_cell_measurement_reflns_used 9237
_cell_measurement_temperature 173
_cell_measurement_theta_max 25.40
_cell_measurement_theta_min 1.90
_cell_volume 3328.5(5)
_computing_cell_refinement 'CrystalClear-SM Expert 2.1 b45'
_computing_data_collection 'CrystalClear-SM Expert 2.1 b45 (Rigaku, 2015)'
_computing_data_reduction 'CrystalClear-SM Expert 2.1 b45'
_computing_molecular_graphics 'CrystalStructure 4.2'
_computing_publication_material 'CrystalStructure 4.2 (Rigaku, 2015)'
_computing_structure_refinement 'SHELXL Version 2014/7 (Sheldrick, 2008)'
_computing_structure_solution 'DIRDIF99-PATTY (Gould, et al., 1999)'
_diffrn_ambient_temperature 173
_diffrn_detector_area_resol_mean 5.814
_diffrn_measured_fraction_theta_full 0.990
_diffrn_measured_fraction_theta_max 0.987
_diffrn_measurement_device_type 'Rigaku XtaLAB P200'
_diffrn_measurement_method \w
_diffrn_radiation_type 'Mo K\a'
_diffrn_radiation_wavelength 0.71075
_diffrn_reflns_av_R_equivalents 0.0328
_diffrn_reflns_Laue_measured_fraction_full 0.990
_diffrn_reflns_Laue_measured_fraction_max 0.987
_diffrn_reflns_limit_h_max 14
_diffrn_reflns_limit_h_min -14
_diffrn_reflns_limit_k_max 17
_diffrn_reflns_limit_k_min -17
_diffrn_reflns_limit_l_max 24
_diffrn_reflns_limit_l_min -24
_diffrn_reflns_number 54379
_diffrn_reflns_point_group_measured_fraction_full 0.990
_diffrn_reflns_point_group_measured_fraction_max 0.987
_diffrn_reflns_theta_full 25.242
_diffrn_reflns_theta_max 25.386
_diffrn_reflns_theta_min 1.815
_diffrn_standards_number 0
_exptl_absorpt_coefficient_mu 2.130
_exptl_absorpt_correction_T_max 0.958
_exptl_absorpt_correction_T_min 0.895
_exptl_absorpt_correction_type multi-scan
_exptl_absorpt_process_details 'REQAB (Rigaku, 1998)'
_exptl_crystal_colour orange
_exptl_crystal_density_diffrn 1.256
_exptl_crystal_density_method 'not measured'
_exptl_crystal_description platelet
_exptl_crystal_F_000 1262.00
_exptl_crystal_preparation Luminescent
_exptl_crystal_recrystallization_method 'Re-crystallisation from solvent: Dichloromethane/hexane'
_exptl_crystal_size_max 0.090
_exptl_crystal_size_mid 0.050
_exptl_crystal_size_min 0.020
_refine_diff_density_max 1.57
_refine_diff_density_min -0.47
_refine_ls_extinction_method none
_refine_ls_goodness_of_fit_ref 1.166
_refine_ls_hydrogen_treatment mixed
_refine_ls_number_parameters 726
_refine_ls_number_reflns 12073
_refine_ls_number_restraints 13
_refine_ls_R_factor_all 0.0415
_refine_ls_R_factor_gt 0.0353
_refine_ls_shift/su_max 0.002
_refine_ls_structure_factor_coef Fsqd
_refine_ls_weighting_details 'w = 1/[\s^2^(Fo^2^)+(0.0639P)^2^+3.3747P] where P=(Fo^2^+2Fc^2^)/3'
_refine_ls_weighting_scheme calc
_refine_ls_wR_factor_gt 0.1024
_refine_ls_wR_factor_ref 0.1068
_reflns_Friedel_coverage 0.000
_reflns_number_gt 10954
_reflns_number_total 12073
_reflns_threshold_expression F^2^>2.0\s(F^2^)
_cod_data_source_file c9dt00423h2.cif
_cod_data_source_block 3
_cod_depositor_comments 'Adding full bibliography for 7049242--7049247.cif.'
_cod_database_code 7049244

loop_
_space_group_symop_id
_space_group_symop_operation_xyz
1 +X,+Y,+Z
2 -X,-Y,-Z

loop_
_atom_site_label
_atom_site_type_symbol
_atom_site_fract_x
_atom_site_fract_y
_atom_site_fract_z
_atom_site_U_iso_or_equiv
_atom_site_adp_type
_atom_site_occupancy
_atom_site_site_symmetry_order
_atom_site_calc_flag
_atom_site_refinement_flags_posn
_atom_site_refinement_flags_adp
_atom_site_refinement_flags_occupancy
Ir1 Ir 0.13313(2) 0.21687(2) 0.27211(2) 0.02674(7) Uani 1 1 d . . .
Cl71 Cl 0.6675(7) 0.9156(8) 0.1115(5) 0.188(4) Uani 0.5 1 d D U P
Cl72 Cl 0.4678(4) 0.8363(4) 0.1576(3) 0.1082(15) Uani 0.5 1 d D U P
P1 P 0.87698(13) 0.87501(11) 0.37389(7) 0.0470(3) Uani 1 1 d . . .
F1 F 0.8233(3) 0.9243(3) 0.31865(18) 0.0663(9) Uani 1 1 d . . .
F2 F 0.8995(3) 0.8027(3) 0.31502(17) 0.0661(9) Uani 1 1 d . . .
F3 F 0.7493(3) 0.7981(3) 0.3630(2) 0.0807(11) Uani 1 1 d . . .
F4 F 0.9339(4) 0.8292(3) 0.43275(17) 0.0677(9) Uani 1 1 d . . .
F5 F 0.8568(4) 0.9478(3) 0.43606(18) 0.0668(9) Uani 1 1 d . . .
F6 F 1.0065(3) 0.9545(3) 0.38861(18) 0.0639(9) Uani 1 1 d . . .
N1 N 0.1589(3) 0.3625(3) 0.29851(19) 0.0337(8) Uani 1 1 d . . .
N26 N 0.1056(3) 0.0731(2) 0.23044(17) 0.0277(7) Uani 1 1 d . . .
N51 N 0.2332(3) 0.2130(2) 0.37398(18) 0.0292(7) Uani 1 1 d . . .
N53 N 0.2281(4) 0.1717(3) 0.4732(2) 0.0421(9) Uani 1 1 d D . .
H53 H 0.205(5) 0.156(4) 0.513(2) 0.058(16) Uiso 1 1 d D . .
N61 N 0.0029(3) 0.1877(3) 0.32857(18) 0.0312(8) Uani 1 1 d . . .
N68 N -0.0431(4) 0.1488(3) 0.4219(2) 0.0427(9) Uani 1 1 d D . .
H68 H -0.029(5) 0.136(4) 0.4672(17) 0.056(16) Uiso 1 1 d D . .
C2 C 0.0970(4) 0.3940(3) 0.2489(2) 0.0325(9) Uani 1 1 d . . .
C3 C 0.1270(4) 0.4936(3) 0.2586(2) 0.0375(10) Uani 1 1 d . . .
H3 H 0.0870 0.5158 0.2232 0.045 Uiso 1 1 calc R U .
C4 C 0.2138(4) 0.5629(3) 0.3185(3) 0.0389(10) Uani 1 1 d . . .
C5 C 0.2704(5) 0.5279(4) 0.3697(3) 0.0466(12) Uani 1 1 d . . .
H5 H 0.3277 0.5721 0.4124 0.056 Uiso 1 1 calc R U .
C6 C 0.2422(5) 0.4283(3) 0.3574(3) 0.0421(11) Uani 1 1 d . . .
H6 H 0.2829 0.4049 0.3917 0.050 Uiso 1 1 calc R U .
C7 C 0.0117(4) 0.3136(3) 0.1872(2) 0.0333(9) Uani 1 1 d . . .
C8 C 0.0234(4) 0.2230(3) 0.1851(2) 0.0307(9) Uani 1 1 d . . .
C9 C -0.0452(4) 0.1431(3) 0.1242(2) 0.0354(10) Uani 1 1 d . . .
H9 H -0.0383 0.0809 0.1224 0.043 Uiso 1 1 calc R U .
C10 C -0.1209(4) 0.1529(4) 0.0681(2) 0.0423(11) Uani 1 1 d . . .
H10 H -0.1612 0.0992 0.0267 0.051 Uiso 1 1 calc R U .
C11 C -0.1404(4) 0.2428(4) 0.0708(2) 0.0390(11) Uani 1 1 d . . .
C12 C -0.2252(5) 0.2497(4) 0.0141(3) 0.0502(13) Uani 1 1 d . . .
H12 H -0.2617 0.1970 -0.0281 0.060 Uiso 1 1 calc R U .
C13 C -0.2551(5) 0.3300(5) 0.0192(3) 0.0632(17) Uani 1 1 d . . .
H13 H -0.3123 0.3338 -0.0193 0.076 Uiso 1 1 calc R U .
C14 C -0.2015(5) 0.4077(4) 0.0813(4) 0.0640(18) Uani 1 1 d . . .
H14 H -0.2251 0.4630 0.0854 0.077 Uiso 1 1 calc R U .
C15 C -0.1153(5) 0.4053(4) 0.1365(3) 0.0525(14) Uani 1 1 d . . .
H15 H -0.0796 0.4591 0.1781 0.063 Uiso 1 1 calc R U .
C16 C -0.0787(4) 0.3231(3) 0.1322(3) 0.0374(10) Uani 1 1 d . . .
C17 C 0.2439(4) 0.6699(3) 0.3262(2) 0.0386(10) Uani 1 1 d . . .
C18 C 0.3420(5) 0.7218(4) 0.3076(3) 0.0443(11) Uani 1 1 d . . .
C19 C 0.3657(5) 0.8214(4) 0.3137(3) 0.0485(12) Uani 1 1 d . . .
H19 H 0.4316 0.8573 0.3010 0.058 Uiso 1 1 calc R U .
C20 C 0.2959(5) 0.8693(3) 0.3377(3) 0.0490(13) Uani 1 1 d . . .
C21 C 0.2028(5) 0.8176(4) 0.3564(3) 0.0495(13) Uani 1 1 d . . .
H21 H 0.1555 0.8505 0.3734 0.059 Uiso 1 1 calc R U .
C22 C 0.1736(5) 0.7175(4) 0.3515(3) 0.0482(12) Uani 1 1 d . . .
C23 C 0.4207(6) 0.6725(4) 0.2811(4) 0.0636(16) Uani 1 1 d . . .
H23A H 0.4942 0.7226 0.2821 0.076 Uiso 1 1 calc R U .
H23B H 0.3784 0.6307 0.2325 0.076 Uiso 1 1 calc R U .
H23C H 0.4403 0.6322 0.3113 0.076 Uiso 1 1 calc R U .
C24 C 0.3215(6) 0.9767(4) 0.3425(4) 0.0705(18) Uani 1 1 d . . .
H24A H 0.3914 1.0171 0.3834 0.085 Uiso 1 1 calc R U .
H24B H 0.2525 0.9932 0.3479 0.085 Uiso 1 1 calc R U .
H24C H 0.3374 0.9894 0.2994 0.085 Uiso 1 1 calc R U .
C25 C 0.0714(6) 0.6642(5) 0.3731(5) 0.078(2) Uani 1 1 d . . .
H25A H 0.1010 0.6454 0.4154 0.094 Uiso 1 1 calc R U .
H25B H 0.0188 0.6051 0.3347 0.094 Uiso 1 1 calc R U .
H25C H 0.0270 0.7068 0.3834 0.094 Uiso 1 1 calc R U .
C27 C 0.1676(4) 0.0555(3) 0.1844(2) 0.0273(8) Uani 1 1 d . . .
C28 C 0.1244(4) -0.0372(3) 0.1358(2) 0.0305(9) Uani 1 1 d . . .
H28 H 0.1624 -0.0484 0.1008 0.037 Uiso 1 1 calc R U .
C29 C 0.0278(4) -0.1133(3) 0.1369(2) 0.0323(9) Uani 1 1 d . . .
C30 C -0.0225(4) -0.0961(3) 0.1906(2) 0.0350(10) Uani 1 1 d . . .
H30 H -0.0826 -0.1481 0.1968 0.042 Uiso 1 1 calc R U .
C31 C 0.0160(4) -0.0029(3) 0.2341(2) 0.0339(9) Uani 1 1 d . . .
H31 H -0.0221 0.0091 0.2688 0.041 Uiso 1 1 calc R U .
C32 C 0.2650(4) 0.1426(3) 0.1878(2) 0.0301(9) Uani 1 1 d . . .
C33 C 0.2606(4) 0.2304(3) 0.2245(2) 0.0313(9) Uani 1 1 d . . .
C34 C 0.3433(4) 0.3205(3) 0.2238(2) 0.0381(10) Uani 1 1 d . . .
H34 H 0.3417 0.3810 0.2484 0.046 Uiso 1 1 calc R U .
C35 C 0.4245(5) 0.3208(4) 0.1883(3) 0.0462(12) Uani 1 1 d . . .
H35 H 0.4756 0.3818 0.1867 0.055 Uiso 1 1 calc R U .
C36 C 0.4350(4) 0.2335(4) 0.1539(3) 0.0450(12) Uani 1 1 d . . .
C37 C 0.5206(5) 0.2344(5) 0.1179(3) 0.0609(16) Uani 1 1 d . . .
H37 H 0.5710 0.2955 0.1160 0.073 Uiso 1 1 calc R U .
C38 C 0.5329(5) 0.1512(6) 0.0863(3) 0.0684(18) Uani 1 1 d . . .
H38 H 0.5885 0.1535 0.0606 0.082 Uiso 1 1 calc R U .
C39 C 0.4630(5) 0.0619(5) 0.0920(3) 0.0589(15) Uani 1 1 d . . .
H39 H 0.4736 0.0034 0.0716 0.071 Uiso 1 1 calc R U .
C40 C 0.3799(4) 0.0573(4) 0.1262(3) 0.0466(12) Uani 1 1 d . . .
H40 H 0.3357 -0.0043 0.1307 0.056 Uiso 1 1 calc R U .
C41 C 0.3572(4) 0.1409(4) 0.1553(2) 0.0360(10) Uani 1 1 d . . .
C42 C -0.0257(4) -0.2090(3) 0.0796(2) 0.0327(9) Uani 1 1 d . . .
C43 C 0.0017(5) -0.2904(4) 0.0892(2) 0.0432(11) Uani 1 1 d . . .
C44 C -0.0519(5) -0.3775(4) 0.0348(3) 0.0465(12) Uani 1 1 d . . .
H44 H -0.0338 -0.4334 0.0410 0.056 Uiso 1 1 calc R U .
C45 C -0.1311(5) -0.3847(4) -0.0284(2) 0.0424(11) Uani 1 1 d . . .
C46 C -0.1554(4) -0.3022(4) -0.0368(2) 0.0424(11) Uani 1 1 d . . .
H46 H -0.2089 -0.3061 -0.0800 0.051 Uiso 1 1 calc R U .
C47 C -0.1044(4) -0.2145(3) 0.0158(2) 0.0391(10) Uani 1 1 d . . .
C48 C 0.0885(8) -0.2855(5) 0.1571(3) 0.083(2) Uani 1 1 d . . .
H48A H 0.0497 -0.2865 0.1941 0.100 Uiso 1 1 calc R U .
H48B H 0.1583 -0.2247 0.1715 0.100 Uiso 1 1 calc R U .
H48C H 0.1138 -0.3419 0.1495 0.100 Uiso 1 1 calc R U .
C49 C -0.1903(6) -0.4799(4) -0.0862(3) 0.0603(15) Uani 1 1 d . . .
H49A H -0.2060 -0.4663 -0.1321 0.072 Uiso 1 1 calc R U .
H49B H -0.2657 -0.5175 -0.0803 0.072 Uiso 1 1 calc R U .
H49C H -0.1379 -0.5178 -0.0839 0.072 Uiso 1 1 calc R U .
C50 C -0.1342(5) -0.1268(4) 0.0033(3) 0.0541(14) Uani 1 1 d . . .
H50A H -0.1786 -0.1094 0.0348 0.065 Uiso 1 1 calc R U .
H50B H -0.1830 -0.1430 -0.0459 0.065 Uiso 1 1 calc R U .
H50C H -0.0604 -0.0711 0.0127 0.065 Uiso 1 1 calc R U .
C52 C 0.1661(4) 0.1850(3) 0.4142(2) 0.0323(9) Uani 1 1 d . . .
C54 C 0.3447(4) 0.1939(4) 0.4718(2) 0.0395(11) Uani 1 1 d . . .
C55 C 0.4447(5) 0.1924(4) 0.5183(3) 0.0502(13) Uani 1 1 d . . .
H55 H 0.4416 0.1737 0.5602 0.060 Uiso 1 1 calc R U .
C56 C 0.5473(5) 0.2189(4) 0.5013(3) 0.0537(14) Uani 1 1 d . . .
H56 H 0.6177 0.2186 0.5319 0.064 Uiso 1 1 calc R U .
C57 C 0.5521(4) 0.2469(4) 0.4395(3) 0.0489(13) Uani 1 1 d . . .
H57 H 0.6260 0.2656 0.4296 0.059 Uiso 1 1 calc R U .
C58 C 0.4520(4) 0.2480(3) 0.3925(3) 0.0393(10) Uani 1 1 d . . .
H58 H 0.4553 0.2668 0.3507 0.047 Uiso 1 1 calc R U .
C59 C 0.3476(4) 0.2204(3) 0.4095(2) 0.0315(9) Uani 1 1 d . . .
C60 C 0.0421(4) 0.1732(3) 0.3905(2) 0.0331(9) Uani 1 1 d . . .
C62 C -0.1183(4) 0.1697(3) 0.3175(2) 0.0379(10) Uani 1 1 d . . .
C63 C -0.2035(4) 0.1729(4) 0.2612(3) 0.0475(12) Uani 1 1 d . . .
H63 H -0.1841 0.1908 0.2217 0.057 Uiso 1 1 calc R U .
C64 C -0.3187(5) 0.1485(5) 0.2654(3) 0.0674(18) Uani 1 1 d . . .
H64 H -0.3798 0.1499 0.2280 0.081 Uiso 1 1 calc R U .
C65 C -0.3471(5) 0.1219(5) 0.3238(4) 0.0704(18) Uani 1 1 d . . .
H65 H -0.4273 0.1051 0.3244 0.084 Uiso 1 1 calc R U .
C66 C -0.2630(5) 0.1193(5) 0.3800(3) 0.0604(15) Uani 1 1 d . . .
H66 H -0.2829 0.1012 0.4193 0.072 Uiso 1 1 calc R U .
C67 C -0.1468(5) 0.1447(4) 0.3763(3) 0.0440(11) Uani 1 1 d . . .
C71 C 0.6168(13) 0.8941(15) 0.1794(10) 0.118(6) Uani 0.5 1 d D U P
H71A H 0.6403 0.9576 0.2153 0.141 Uiso 0.5 1 calc R U P
H71B H 0.6566 0.8540 0.2014 0.141 Uiso 0.5 1 calc R U P

loop_
_atom_site_aniso_label
_atom_site_aniso_U_11
_atom_site_aniso_U_22
_atom_site_aniso_U_33
_atom_site_aniso_U_23
_atom_site_aniso_U_13
_atom_site_aniso_U_12
Ir1 0.02977(10) 0.02466(10) 0.02359(10) 0.00775(6) 0.00432(6) 0.00914(7)
Cl71 0.155(6) 0.285(10) 0.259(9) 0.160(8) 0.141(6) 0.158(7)
Cl72 0.100(3) 0.135(4) 0.098(3) 0.061(3) 0.023(2) 0.043(3)
P1 0.0555(8) 0.0575(8) 0.0357(7) 0.0227(6) 0.0189(6) 0.0216(7)
F1 0.072(2) 0.088(3) 0.057(2) 0.0424(19) 0.0207(17) 0.040(2)
F2 0.091(3) 0.071(2) 0.0426(18) 0.0158(16) 0.0257(17) 0.034(2)
F3 0.068(2) 0.081(3) 0.086(3) 0.031(2) 0.029(2) 0.008(2)
F4 0.099(3) 0.080(2) 0.0462(18) 0.0339(17) 0.0266(18) 0.049(2)
F5 0.096(3) 0.070(2) 0.060(2) 0.0305(18) 0.046(2) 0.041(2)
F6 0.058(2) 0.069(2) 0.064(2) 0.0221(17) 0.0213(16) 0.0189(17)
N1 0.038(2) 0.0290(18) 0.034(2) 0.0099(15) 0.0062(16) 0.0142(16)
N26 0.0308(18) 0.0267(17) 0.0243(17) 0.0089(14) 0.0063(14) 0.0092(14)
N51 0.0329(18) 0.0261(17) 0.0251(18) 0.0064(14) 0.0047(14) 0.0098(14)
N53 0.047(2) 0.059(3) 0.030(2) 0.0217(19) 0.0133(18) 0.026(2)
N61 0.0334(19) 0.0327(19) 0.0291(19) 0.0079(15) 0.0097(15) 0.0145(15)
N68 0.045(2) 0.051(2) 0.039(2) 0.0170(19) 0.0206(19) 0.020(2)
C2 0.033(2) 0.031(2) 0.032(2) 0.0108(18) 0.0069(18) 0.0110(18)
C3 0.039(2) 0.035(2) 0.037(2) 0.013(2) 0.005(2) 0.014(2)
C4 0.046(3) 0.029(2) 0.039(3) 0.0079(19) 0.006(2) 0.016(2)
C5 0.059(3) 0.030(2) 0.036(3) 0.003(2) -0.004(2) 0.014(2)
C6 0.052(3) 0.029(2) 0.034(2) 0.0075(19) -0.004(2) 0.013(2)
C7 0.033(2) 0.035(2) 0.032(2) 0.0135(18) 0.0073(18) 0.0116(18)
C8 0.031(2) 0.034(2) 0.026(2) 0.0115(17) 0.0066(17) 0.0110(18)
C9 0.037(2) 0.037(2) 0.030(2) 0.0099(19) 0.0065(18) 0.0126(19)
C10 0.039(3) 0.053(3) 0.030(2) 0.012(2) 0.004(2) 0.015(2)
C11 0.028(2) 0.047(3) 0.037(2) 0.018(2) 0.0026(19) 0.008(2)
C12 0.039(3) 0.057(3) 0.046(3) 0.028(3) 0.001(2) 0.007(2)
C13 0.036(3) 0.063(4) 0.077(4) 0.042(3) -0.010(3) 0.006(3)
C14 0.041(3) 0.054(3) 0.100(5) 0.044(4) 0.005(3) 0.019(3)
C15 0.040(3) 0.040(3) 0.069(4) 0.024(3) -0.001(2) 0.011(2)
C16 0.030(2) 0.040(2) 0.042(3) 0.022(2) 0.0079(19) 0.0097(19)
C17 0.044(3) 0.027(2) 0.035(2) 0.0079(19) -0.001(2) 0.0110(19)
C18 0.051(3) 0.035(2) 0.038(3) 0.008(2) 0.003(2) 0.014(2)
C19 0.048(3) 0.034(2) 0.050(3) 0.012(2) 0.003(2) 0.005(2)
C20 0.051(3) 0.029(2) 0.048(3) 0.005(2) -0.007(2) 0.009(2)
C21 0.052(3) 0.036(3) 0.056(3) 0.008(2) 0.002(2) 0.023(2)
C22 0.048(3) 0.038(3) 0.057(3) 0.013(2) 0.007(2) 0.020(2)
C23 0.068(4) 0.049(3) 0.081(4) 0.018(3) 0.033(3) 0.023(3)
C24 0.077(4) 0.034(3) 0.084(5) 0.014(3) 0.000(4) 0.016(3)
C25 0.066(4) 0.052(4) 0.131(7) 0.027(4) 0.048(4) 0.026(3)
C27 0.029(2) 0.031(2) 0.023(2) 0.0103(16) 0.0057(16) 0.0125(17)
C28 0.033(2) 0.034(2) 0.025(2) 0.0076(17) 0.0080(17) 0.0140(18)
C29 0.039(2) 0.031(2) 0.026(2) 0.0093(17) 0.0058(18) 0.0142(19)
C30 0.043(2) 0.028(2) 0.032(2) 0.0105(18) 0.0141(19) 0.0074(19)
C31 0.040(2) 0.032(2) 0.030(2) 0.0115(18) 0.0122(19) 0.0096(19)
C32 0.030(2) 0.035(2) 0.023(2) 0.0108(17) 0.0033(16) 0.0100(18)
C33 0.031(2) 0.034(2) 0.026(2) 0.0135(18) 0.0034(17) 0.0081(18)
C34 0.037(2) 0.033(2) 0.039(3) 0.016(2) 0.007(2) 0.0051(19)
C35 0.044(3) 0.044(3) 0.044(3) 0.021(2) 0.010(2) 0.003(2)
C36 0.032(2) 0.059(3) 0.038(3) 0.021(2) 0.008(2) 0.008(2)
C37 0.042(3) 0.082(4) 0.057(4) 0.028(3) 0.025(3) 0.009(3)
C38 0.045(3) 0.103(5) 0.058(4) 0.018(4) 0.029(3) 0.021(3)
C39 0.043(3) 0.078(4) 0.052(3) 0.002(3) 0.019(3) 0.023(3)
C40 0.035(3) 0.058(3) 0.043(3) 0.009(2) 0.009(2) 0.016(2)
C41 0.028(2) 0.046(3) 0.026(2) 0.0071(19) 0.0020(17) 0.0092(19)
C42 0.035(2) 0.031(2) 0.028(2) 0.0077(18) 0.0077(18) 0.0078(18)
C43 0.056(3) 0.038(3) 0.031(2) 0.007(2) 0.005(2) 0.019(2)
C44 0.065(3) 0.031(2) 0.039(3) 0.006(2) 0.012(2) 0.018(2)
C45 0.048(3) 0.038(3) 0.032(2) 0.006(2) 0.012(2) 0.006(2)
C46 0.043(3) 0.045(3) 0.030(2) 0.012(2) 0.005(2) 0.007(2)
C47 0.045(3) 0.037(2) 0.030(2) 0.0087(19) 0.006(2) 0.012(2)
C48 0.130(6) 0.054(4) 0.050(4) 0.004(3) -0.019(4) 0.052(4)
C49 0.078(4) 0.043(3) 0.040(3) -0.002(2) 0.011(3) 0.008(3)
C50 0.066(4) 0.046(3) 0.043(3) 0.014(2) -0.004(3) 0.025(3)
C52 0.038(2) 0.033(2) 0.028(2) 0.0104(18) 0.0095(18) 0.0144(19)
C54 0.049(3) 0.042(3) 0.027(2) 0.0076(19) 0.006(2) 0.022(2)
C55 0.054(3) 0.065(3) 0.033(3) 0.014(2) 0.003(2) 0.033(3)
C56 0.050(3) 0.056(3) 0.041(3) 0.000(2) -0.011(2) 0.027(3)
C57 0.032(2) 0.042(3) 0.059(3) 0.003(2) 0.003(2) 0.011(2)
C58 0.037(2) 0.034(2) 0.043(3) 0.010(2) 0.006(2) 0.0114(19)
C59 0.035(2) 0.025(2) 0.031(2) 0.0037(17) 0.0030(18) 0.0141(17)
C60 0.037(2) 0.033(2) 0.033(2) 0.0094(18) 0.0141(19) 0.0141(19)
C62 0.036(2) 0.040(2) 0.037(2) 0.003(2) 0.011(2) 0.016(2)
C63 0.037(3) 0.058(3) 0.041(3) 0.004(2) 0.006(2) 0.020(2)
C64 0.042(3) 0.098(5) 0.054(4) 0.004(3) 0.007(3) 0.031(3)
C65 0.038(3) 0.093(5) 0.074(4) 0.009(4) 0.020(3) 0.023(3)
C66 0.049(3) 0.073(4) 0.067(4) 0.018(3) 0.031(3) 0.023(3)
C67 0.042(3) 0.049(3) 0.045(3) 0.009(2) 0.018(2) 0.023(2)
C71 0.090(8) 0.131(14) 0.150(12) 0.058(11) 0.031(8) 0.058(8)

loop_
_atom_type_symbol
_atom_type_description
_atom_type_scat_dispersion_real
_atom_type_scat_dispersion_imag
_atom_type_scat_source
C C 0.0033 0.0016
;
International Tables for Crystallography
(Vol. C, Tables 4.2.6.8 and 6.1.1.4)
;
H H 0.0000 0.0000
;
International Tables for Crystallography
(Vol. C, Table 6.1.1.4)
;
F F 0.0171 0.0103
;
International Tables for Crystallography
(Vol. C, Tables 4.2.6.8 and 6.1.1.4)
;
Ir Ir -1.4442 7.9887
;
International Tables for Crystallography
(Vol. C, Tables 4.2.6.8 and 6.1.1.4)
;
N N 0.0061 0.0033
;
International Tables for Crystallography
(Vol. C, Tables 4.2.6.8 and 6.1.1.4)
;
P P 0.1023 0.0942
;
International Tables for Crystallography
(Vol. C, Tables 4.2.6.8 and 6.1.1.4)
;
Cl Cl 0.1484 0.1585
;
International Tables for Crystallography
(Vol. C, Tables 4.2.6.8 and 6.1.1.4)
;

loop_
_geom_angle_atom_site_label_1
_geom_angle_atom_site_label_2
_geom_angle_atom_site_label_3
_geom_angle
C8 Ir1 C33 89.31(17)
C8 Ir1 N26 93.21(16)
C33 Ir1 N26 79.49(16)
C8 Ir1 N1 79.69(16)
C33 Ir1 N1 95.08(16)
N26 Ir1 N1 171.19(13)
C8 Ir1 N61 96.31(15)
C33 Ir1 N61 172.40(14)
N26 Ir1 N61 95.05(13)
N1 Ir1 N61 90.96(14)
C8 Ir1 N51 171.72(15)
C33 Ir1 N51 98.80(15)
N26 Ir1 N51 89.97(13)
N1 Ir1 N51 97.77(13)
N61 Ir1 N51 75.77(13)
F2 P1 F3 92.0(2)
F2 P1 F1 92.1(2)
F3 P1 F1 91.9(2)
F2 P1 F6 90.3(2)
F3 P1 F6 177.4(2)
F1 P1 F6 89.4(2)
F2 P1 F5 178.0(2)
F3 P1 F5 88.4(2)
F1 P1 F5 89.9(2)
F6 P1 F5 89.3(2)
F2 P1 F4 89.98(19)
F3 P1 F4 89.4(2)
F1 P1 F4 177.6(2)
F6 P1 F4 89.3(2)
F5 P1 F4 88.06(19)
C6 N1 C2 119.9(4)
C6 N1 Ir1 123.3(3)
C2 N1 Ir1 116.3(3)
C31 N26 C27 119.0(4)
C31 N26 Ir1 124.1(3)
C27 N26 Ir1 115.5(3)
C52 N51 C59 106.1(3)
C52 N51 Ir1 113.8(3)
C59 N51 Ir1 139.7(3)
C52 N53 C54 106.9(4)
C52 N53 H53 131(4)
C54 N53 H53 122(4)
C60 N61 C62 105.6(4)
C60 N61 Ir1 114.7(3)
C62 N61 Ir1 139.3(3)
C60 N68 C67 106.7(4)
C60 N68 H68 124(3)
C67 N68 H68 130(3)
N1 C2 C3 118.4(4)
N1 C2 C7 113.3(4)
C3 C2 C7 128.1(4)
C2 C3 C4 122.6(4)
C2 C3 H3 118.7
C4 C3 H3 118.7
C3 C4 C5 117.3(4)
C3 C4 C17 120.5(4)
C5 C4 C17 122.2(4)
C6 C5 C4 118.9(4)
C6 C5 H5 120.5
C4 C5 H5 120.5
N1 C6 C5 122.7(4)
N1 C6 H6 118.6
C5 C6 H6 118.6
C8 C7 C16 120.7(4)
C8 C7 C2 114.0(4)
C16 C7 C2 125.3(4)
C7 C8 C9 118.5(4)
C7 C8 Ir1 115.9(3)
C9 C8 Ir1 125.5(3)
C10 C9 C8 121.7(4)
C10 C9 H9 119.1
C8 C9 H9 119.1
C9 C10 C11 120.8(5)
C9 C10 H10 119.6
C11 C10 H10 119.6
C12 C11 C16 120.5(5)
C12 C11 C10 120.1(5)
C16 C11 C10 119.4(4)
C13 C12 C11 120.9(5)
C13 C12 H12 119.6
C11 C12 H12 119.6
C12 C13 C14 119.7(5)
C12 C13 H13 120.1
C14 C13 H13 120.1
C15 C14 C13 121.1(5)
C15 C14 H14 119.5
C13 C14 H14 119.5
C14 C15 C16 120.8(6)
C14 C15 H15 119.6
C16 C15 H15 119.6
C11 C16 C15 116.8(4)
C11 C16 C7 118.1(4)
C15 C16 C7 125.0(5)
C22 C17 C18 120.5(4)
C22 C17 C4 119.7(5)
C18 C17 C4 119.8(4)
C19 C18 C17 118.2(5)
C19 C18 C23 120.1(5)
C17 C18 C23 121.7(5)
C20 C19 C18 121.9(5)
C20 C19 H19 119.0
C18 C19 H19 119.0
C21 C20 C19 118.5(5)
C21 C20 C24 120.4(5)
C19 C20 C24 121.1(6)
C20 C21 C22 122.7(5)
C20 C21 H21 118.7
C22 C21 H21 118.7
C17 C22 C21 118.1(5)
C17 C22 C25 121.2(5)
C21 C22 C25 120.7(5)
C18 C23 H23A 109.5
C18 C23 H23B 109.5
H23A C23 H23B 109.5
C18 C23 H23C 109.5
H23A C23 H23C 109.5
H23B C23 H23C 109.5
C20 C24 H24A 109.5
C20 C24 H24B 109.5
H24A C24 H24B 109.5
C20 C24 H24C 109.5
H24A C24 H24C 109.5
H24B C24 H24C 109.5
C22 C25 H25A 109.5
C22 C25 H25B 109.5
H25A C25 H25B 109.5
C22 C25 H25C 109.5
H25A C25 H25C 109.5
H25B C25 H25C 109.5
N26 C27 C28 118.3(4)
N26 C27 C32 113.5(4)
C28 C27 C32 127.8(4)
C29 C28 C27 121.9(4)
C29 C28 H28 119.0
C27 C28 H28 119.0
C28 C29 C30 117.7(4)
C28 C29 C42 121.1(4)
C30 C29 C42 121.1(4)
C31 C30 C29 118.8(4)
C31 C30 H30 120.6
C29 C30 H30 120.6
N26 C31 C30 123.4(4)
N26 C31 H31 118.3
C30 C31 H31 118.3
C33 C32 C41 121.9(4)
C33 C32 C27 113.8(4)
C41 C32 C27 124.3(4)
C32 C33 C34 118.2(4)
C32 C33 Ir1 115.8(3)
C34 C33 Ir1 125.9(3)
C35 C34 C33 120.8(5)
C35 C34 H34 119.6
C33 C34 H34 119.6
C34 C35 C36 122.1(5)
C34 C35 H35 118.9
C36 C35 H35 118.9
C35 C36 C37 121.9(5)
C35 C36 C41 119.4(4)
C37 C36 C41 118.7(5)
C38 C37 C36 122.1(6)
C38 C37 H37 118.9
C36 C37 H37 118.9
C37 C38 C39 119.1(5)
C37 C38 H38 120.5
C39 C38 H38 120.5
C40 C39 C38 121.0(6)
C40 C39 H39 119.5
C38 C39 H39 119.5
C39 C40 C41 122.0(5)
C39 C40 H40 119.0
C41 C40 H40 119.0
C40 C41 C36 116.8(4)
C40 C41 C32 126.2(4)
C36 C41 C32 117.0(4)
C43 C42 C47 120.5(4)
C43 C42 C29 121.1(4)
C47 C42 C29 118.4(4)
C44 C43 C42 118.7(4)
C44 C43 C48 120.0(5)
C42 C43 C48 121.4(4)
C45 C44 C43 121.7(5)
C45 C44 H44 119.2
C43 C44 H44 119.2
C46 C45 C44 118.3(4)
C46 C45 C49 120.6(5)
C44 C45 C49 121.1(5)
C47 C46 C45 121.9(4)
C47 C46 H46 119.1
C45 C46 H46 119.1
C46 C47 C42 119.0(4)
C46 C47 C50 119.3(4)
C42 C47 C50 121.7(4)
C43 C48 H48A 109.5
C43 C48 H48B 109.5
H48A C48 H48B 109.5
C43 C48 H48C 109.5
H48A C48 H48C 109.5
H48B C48 H48C 109.5
C45 C49 H49A 109.5
C45 C49 H49B 109.5
H49A C49 H49B 109.5
C45 C49 H49C 109.5
H49A C49 H49C 109.5
H49B C49 H49C 109.5
C47 C50 H50A 109.5
C47 C50 H50B 109.5
H50A C50 H50B 109.5
C47 C50 H50C 109.5
H50A C50 H50C 109.5
H50B C50 H50C 109.5
N51 C52 N53 112.4(4)
N51 C52 C60 118.0(4)
N53 C52 C60 129.6(4)
C55 C54 N53 131.4(5)
C55 C54 C59 122.3(5)
N53 C54 C59 106.3(4)
C56 C55 C54 116.8(5)
C56 C55 H55 121.6
C54 C55 H55 121.6
C55 C56 C57 121.7(5)
C55 C56 H56 119.1
C57 C56 H56 119.1
C58 C57 C56 121.7(5)
C58 C57 H57 119.1
C56 C57 H57 119.1
C59 C58 C57 116.6(5)
C59 C58 H58 121.7
C57 C58 H58 121.7
C58 C59 N51 130.8(4)
C58 C59 C54 120.9(4)
N51 C59 C54 108.3(4)
N61 C60 N68 113.1(4)
N61 C60 C52 117.1(4)
N68 C60 C52 129.8(4)
C63 C62 N61 130.5(5)
C63 C62 C67 121.7(5)
N61 C62 C67 107.8(4)
C62 C63 C64 116.5(5)
C62 C63 H63 121.8
C64 C63 H63 121.8
C63 C64 C65 121.6(6)
C63 C64 H64 119.2
C65 C64 H64 119.2
C66 C65 C64 122.2(5)
C66 C65 H65 118.9
C64 C65 H65 118.9
C65 C66 C67 116.4(6)
C65 C66 H66 121.8
C67 C66 H66 121.8
N68 C67 C66 131.6(5)
N68 C67 C62 106.8(4)
C66 C67 C62 121.6(5)
Cl71 C71 Cl72 114.9(10)
Cl71 C71 H71A 108.5
Cl72 C71 H71A 108.5
Cl71 C71 H71B 108.5
Cl72 C71 H71B 108.5
H71A C71 H71B 107.5

loop_
_geom_bond_atom_site_label_1
_geom_bond_atom_site_label_2
_geom_bond_distance
Ir1 C8 2.003(4)
Ir1 C33 2.009(4)
Ir1 N26 2.036(3)
Ir1 N1 2.038(4)
Ir1 N61 2.170(4)
Ir1 N51 2.175(3)
Cl71 C71 1.686(15)
Cl72 C71 1.689(14)
P1 F2 1.581(4)
P1 F3 1.583(4)
P1 F1 1.585(3)
P1 F6 1.599(4)
P1 F5 1.614(4)
P1 F4 1.616(3)
N1 C6 1.350(6)
N1 C2 1.368(5)
N26 C31 1.353(5)
N26 C27 1.372(5)
N51 C52 1.327(6)
N51 C59 1.394(5)
N53 C52 1.352(6)
N53 C54 1.387(6)
N53 H53 0.96(2)
N61 C60 1.323(6)
N61 C62 1.397(6)
N68 C60 1.347(6)
N68 C67 1.376(7)
N68 H68 0.96(2)
C2 C3 1.378(6)
C2 C7 1.471(6)
C3 C4 1.393(6)
C3 H3 0.9500
C4 C5 1.393(7)
C4 C17 1.492(6)
C5 C6 1.375(7)
C5 H5 0.9500
C6 H6 0.9500
C7 C8 1.395(6)
C7 C16 1.450(6)
C8 C9 1.415(6)
C9 C10 1.362(6)
C9 H9 0.9500
C10 C11 1.423(7)
C10 H10 0.9500
C11 C12 1.412(6)
C11 C16 1.415(7)
C12 C13 1.347(8)
C12 H12 0.9500
C13 C14 1.399(9)
C13 H13 0.9500
C14 C15 1.374(8)
C14 H14 0.9500
C15 C16 1.422(7)
C15 H15 0.9500
C17 C22 1.398(7)
C17 C18 1.404(7)
C18 C19 1.398(7)
C18 C23 1.514(8)
C19 C20 1.385(8)
C19 H19 0.9500
C20 C21 1.357(8)
C20 C24 1.514(7)
C21 C22 1.403(7)
C21 H21 0.9500
C22 C25 1.484(9)
C23 H23A 0.9800
C23 H23B 0.9800
C23 H23C 0.9800
C24 H24A 0.9800
C24 H24B 0.9800
C24 H24C 0.9800
C25 H25A 0.9800
C25 H25B 0.9800
C25 H25C 0.9800
C27 C28 1.398(6)
C27 C32 1.458(6)
C28 C29 1.386(6)
C28 H28 0.9500
C29 C30 1.392(6)
C29 C42 1.502(6)
C30 C31 1.366(6)
C30 H30 0.9500
C31 H31 0.9500
C32 C33 1.398(6)
C32 C41 1.446(6)
C33 C34 1.426(6)
C34 C35 1.362(7)
C34 H34 0.9500
C35 C36 1.409(8)
C35 H35 0.9500
C36 C37 1.414(7)
C36 C41 1.434(7)
C37 C38 1.349(10)
C37 H37 0.9500
C38 C39 1.394(9)
C38 H38 0.9500
C39 C40 1.359(7)
C39 H39 0.9500
C40 C41 1.407(7)
C40 H40 0.9500
C42 C43 1.393(7)
C42 C47 1.400(6)
C43 C44 1.389(7)
C43 C48 1.513(7)
C44 C45 1.388(7)
C44 H44 0.9500
C45 C46 1.383(7)
C45 C49 1.502(7)
C46 C47 1.377(7)
C46 H46 0.9500
C47 C50 1.514(7)
C48 H48A 0.9800
C48 H48B 0.9800
C48 H48C 0.9800
C49 H49A 0.9800
C49 H49B 0.9800
C49 H49C 0.9800
C50 H50A 0.9800
C50 H50B 0.9800
C50 H50C 0.9800
C52 C60 1.442(6)
C54 C55 1.383(7)
C54 C59 1.400(6)
C55 C56 1.354(8)
C55 H55 0.9500
C56 C57 1.405(8)
C56 H56 0.9500
C57 C58 1.386(7)
C57 H57 0.9500
C58 C59 1.376(7)
C58 H58 0.9500
C62 C63 1.385(7)
C62 C67 1.404(7)
C63 C64 1.386(8)
C63 H63 0.9500
C64 C65 1.405(10)
C64 H64 0.9500
C65 C66 1.372(9)
C65 H65 0.9500
C66 C67 1.395(7)
C66 H66 0.9500
C71 H71A 0.9900
C71 H71B 0.9900

loop_
_geom_hbond_atom_site_label_D
_geom_hbond_atom_site_label_H
_geom_hbond_atom_site_label_A
_geom_hbond_site_symmetry_A
_geom_hbond_distance_DA
_geom_hbond_distance_DH
_geom_hbond_distance_HA
_geom_hbond_angle_DHA
_geom_hbond_publ_flag
N53 H53 F5 2_666 2.949(6) 0.96(5) 2.08(6) 150(5) no
N68 H68 F4 2_666 2.858(5) 0.96(4) 1.98(3) 151(4) no

loop_
_geom_torsion_atom_site_label_1
_geom_torsion_atom_site_label_2
_geom_torsion_atom_site_label_3
_geom_torsion_atom_site_label_4
_geom_torsion
C6 N1 C2 C3 3.9(7)
Ir1 N1 C2 C3 -168.5(3)
C6 N1 C2 C7 178.6(4)
Ir1 N1 C2 C7 6.2(5)
N1 C2 C3 C4 -3.1(7)
C7 C2 C3 C4 -176.9(5)
C2 C3 C4 C5 -0.3(8)
C2 C3 C4 C17 179.4(5)
C3 C4 C5 C6 2.8(8)
C17 C4 C5 C6 -176.9(5)
C2 N1 C6 C5 -1.4(8)
Ir1 N1 C6 C5 170.4(4)
C4 C5 C6 N1 -2.0(9)
N1 C2 C7 C8 -10.0(6)
C3 C2 C7 C8 164.1(5)
N1 C2 C7 C16 169.5(4)
C3 C2 C7 C16 -16.4(8)
C16 C7 C8 C9 7.3(6)
C2 C7 C8 C9 -173.2(4)
C16 C7 C8 Ir1 -170.2(3)
C2 C7 C8 Ir1 9.4(5)
C7 C8 C9 C10 0.5(7)
Ir1 C8 C9 C10 177.7(4)
C8 C9 C10 C11 -4.6(7)
C9 C10 C11 C12 -175.7(5)
C9 C10 C11 C16 1.0(7)
C16 C11 C12 C13 -4.5(8)
C10 C11 C12 C13 172.0(5)
C11 C12 C13 C14 0.0(9)
C12 C13 C14 C15 2.5(9)
C13 C14 C15 C16 -0.5(9)
C12 C11 C16 C15 6.3(7)
C10 C11 C16 C15 -170.3(5)
C12 C11 C16 C7 -176.9(4)
C10 C11 C16 C7 6.5(7)
C14 C15 C16 C11 -3.8(8)
C14 C15 C16 C7 179.6(5)
C8 C7 C16 C11 -10.7(7)
C2 C7 C16 C11 169.8(4)
C8 C7 C16 C15 165.8(5)
C2 C7 C16 C15 -13.7(7)
C3 C4 C17 C22 82.8(6)
C5 C4 C17 C22 -97.5(6)
C3 C4 C17 C18 -96.7(6)
C5 C4 C17 C18 83.0(6)
C22 C17 C18 C19 -1.3(7)
C4 C17 C18 C19 178.2(4)
C22 C17 C18 C23 179.2(5)
C4 C17 C18 C23 -1.3(7)
C17 C18 C19 C20 0.4(8)
C23 C18 C19 C20 179.9(5)
C18 C19 C20 C21 0.7(8)
C18 C19 C20 C24 -178.8(5)
C19 C20 C21 C22 -0.9(8)
C24 C20 C21 C22 178.6(5)
C18 C17 C22 C21 1.1(7)
C4 C17 C22 C21 -178.4(5)
C18 C17 C22 C25 -178.5(6)
C4 C17 C22 C25 2.0(8)
C20 C21 C22 C17 -0.1(8)
C20 C21 C22 C25 179.6(6)
C31 N26 C27 C28 9.5(6)
Ir1 N26 C27 C28 -157.6(3)
C31 N26 C27 C32 -177.4(4)
Ir1 N26 C27 C32 15.5(4)
N26 C27 C28 C29 -5.7(6)
C32 C27 C28 C29 -177.7(4)
C27 C28 C29 C30 -2.8(6)
C27 C28 C29 C42 173.2(4)
C28 C29 C30 C31 7.5(6)
C42 C29 C30 C31 -168.6(4)
C27 N26 C31 C30 -5.0(6)
Ir1 N26 C31 C30 160.9(4)
C29 C30 C31 N26 -3.7(7)
N26 C27 C32 C33 -13.8(5)
C28 C27 C32 C33 158.5(4)
N26 C27 C32 C41 167.7(4)
C28 C27 C32 C41 -20.1(7)
C41 C32 C33 C34 5.9(6)
C27 C32 C33 C34 -172.7(4)
C41 C32 C33 Ir1 -175.5(3)
C27 C32 C33 Ir1 5.9(5)
C32 C33 C34 C35 -0.1(7)
Ir1 C33 C34 C35 -178.5(3)
C33 C34 C35 C36 -3.3(7)
C34 C35 C36 C37 -179.1(5)
C34 C35 C36 C41 0.8(7)
C35 C36 C37 C38 178.4(6)
C41 C36 C37 C38 -1.5(8)
C36 C37 C38 C39 -3.0(10)
C37 C38 C39 C40 2.7(10)
C38 C39 C40 C41 2.3(9)
C39 C40 C41 C36 -6.6(7)
C39 C40 C41 C32 175.0(5)
C35 C36 C41 C40 -173.8(4)
C37 C36 C41 C40 6.1(7)
C35 C36 C41 C32 4.8(6)
C37 C36 C41 C32 -175.3(4)
C33 C32 C41 C40 170.2(4)
C27 C32 C41 C40 -11.4(7)
C33 C32 C41 C36 -8.2(6)
C27 C32 C41 C36 170.2(4)
C28 C29 C42 C43 99.8(5)
C30 C29 C42 C43 -84.2(6)
C28 C29 C42 C47 -80.3(6)
C30 C29 C42 C47 95.7(5)
C47 C42 C43 C44 -0.9(7)
C29 C42 C43 C44 179.0(5)
C47 C42 C43 C48 178.7(6)
C29 C42 C43 C48 -1.4(8)
C42 C43 C44 C45 0.2(8)
C48 C43 C44 C45 -179.4(6)
C43 C44 C45 C46 0.6(8)
C43 C44 C45 C49 -178.7(5)
C44 C45 C46 C47 -0.6(8)
C49 C45 C46 C47 178.7(5)
C45 C46 C47 C42 -0.1(8)
C45 C46 C47 C50 179.7(5)
C43 C42 C47 C46 0.9(7)
C29 C42 C47 C46 -179.0(4)
C43 C42 C47 C50 -178.9(5)
C29 C42 C47 C50 1.2(7)
C59 N51 C52 N53 -1.2(5)
Ir1 N51 C52 N53 172.4(3)
C59 N51 C52 C60 178.9(4)
Ir1 N51 C52 C60 -7.5(5)
C54 N53 C52 N51 0.9(5)
C54 N53 C52 C60 -179.2(4)
C52 N53 C54 C55 -179.7(5)
C52 N53 C54 C59 -0.1(5)
N53 C54 C55 C56 -179.9(5)
C59 C54 C55 C56 0.6(8)
C54 C55 C56 C57 0.2(8)
C55 C56 C57 C58 -0.6(8)
C56 C57 C58 C59 0.1(7)
C57 C58 C59 N51 -179.5(4)
C57 C58 C59 C54 0.7(7)
C52 N51 C59 C58 -178.8(5)
Ir1 N51 C59 C58 10.3(7)
C52 N51 C59 C54 1.1(5)
Ir1 N51 C59 C54 -169.8(3)
C55 C54 C59 C58 -1.1(7)
N53 C54 C59 C58 179.3(4)
C55 C54 C59 N51 179.0(4)
N53 C54 C59 N51 -0.6(5)
C62 N61 C60 N68 -1.1(5)
Ir1 N61 C60 N68 -175.8(3)
C62 N61 C60 C52 178.7(4)
Ir1 N61 C60 C52 4.0(5)
C67 N68 C60 N61 1.5(5)
C67 N68 C60 C52 -178.3(5)
N51 C52 C60 N61 2.4(6)
N53 C52 C60 N61 -177.4(4)
N51 C52 C60 N68 -177.8(4)
N53 C52 C60 N68 2.3(8)
C60 N61 C62 C63 -179.2(5)
Ir1 N61 C62 C63 -6.6(8)
C60 N61 C62 C67 0.3(5)
Ir1 N61 C62 C67 172.9(3)
N61 C62 C63 C64 178.5(5)
C67 C62 C63 C64 -1.0(8)
C62 C63 C64 C65 -0.1(9)
C63 C64 C65 C66 0.6(11)
C64 C65 C66 C67 0.1(10)
C60 N68 C67 C66 177.0(6)
C60 N68 C67 C62 -1.2(5)
C65 C66 C67 N68 -179.1(6)
C65 C66 C67 C62 -1.2(9)
C63 C62 C67 N68 -179.9(5)
N61 C62 C67 N68 0.5(5)
C63 C62 C67 C66 1.7(8)
N61 C62 C67 C66 -177.8(5)
